data_2236622
loop_
_publ_author_name
'Raissi Shabari, Akbar'
'Pourayoubi, Mehrdad'
'Tarahhomi, Atekeh'
'Rheingold, Arnold L.'
'Golen, James A.'

_publ_section_title
;
 <i>N</i>,<i>N</i>,<i>N</i>',<i>N</i>'-Tetrabenzyl-<i>N</i>''-(2,6-difluorobenzoyl)phosphoric
 triamide
;
_journal_issue 11
_journal_name_full 'Acta Crystallographica Section E'
_journal_page_first o3186
_journal_paper_doi 10.1107/S1600536812042481
_journal_volume 68
_journal_year 2012
_chemical_formula_iupac 'C35 H32 F2 N3 O2 P'
_chemical_formula_moiety 'C35 H32 F2 N3 O2 P'
_chemical_formula_sum 'C35 H32 F2 N3 O2 P'
_chemical_formula_weight 595.61
_chemical_name_systematic
;
<i>N</i>,<i>N</i>,<i>N</i>',<i>N</i>'-Tetrabenzyl-<i>N</i>''-\
(2,6-difluorobenzoyl)phosphoric triamide
;
_space_group_IT_number 14
_symmetry_cell_setting monoclinic
_symmetry_space_group_name_Hall '-P 2ybc'
_symmetry_space_group_name_H-M 'P 1 21/c 1'
_atom_sites_solution_hydrogens geom
_atom_sites_solution_primary direct
_atom_sites_solution_secondary difmap
_audit_creation_method SHELXL-97
_cell_angle_alpha 90.00
_cell_angle_beta 105.430(3)
_cell_angle_gamma 90.00
_cell_formula_units_Z 4
_cell_length_a 12.3079(7)
_cell_length_b 19.5089(12)
_cell_length_c 13.0131(6)
_cell_measurement_reflns_used 3822
_cell_measurement_temperature 100(2)
_cell_measurement_theta_max 25.00
_cell_measurement_theta_min 2.65
_cell_volume 3012.0(3)
_computing_cell_refinement '<i>SAINT</i> (Bruker, 2005)'
_computing_data_collection '<i>APEX2</i> (Bruker, 2005)'
_computing_data_reduction '<i>SAINT</i> (Bruker, 2005)'
_computing_molecular_graphics 'SHELXTL (Sheldrick, 2008)'
_computing_publication_material 'SHELXTL (Sheldrick, 2008); enCIFer (Allen <i>et al.</i>, 2004)'
_computing_structure_refinement 'SHELXL-97 (Sheldrick, 2008)'
_computing_structure_solution 'SHELXS-97 (Sheldrick, 2008)'
_diffrn_ambient_temperature 100(2)
_diffrn_measured_fraction_theta_full 0.995
_diffrn_measured_fraction_theta_max 0.992
_diffrn_measurement_device_type 'Bruker APEXII CCD'
_diffrn_measurement_method '\f and \w scans'
_diffrn_radiation_monochromator graphite
_diffrn_radiation_source 'fine-focus sealed tube'
_diffrn_radiation_type MoK\a
_diffrn_radiation_wavelength 0.71073
_diffrn_reflns_av_R_equivalents 0.0620
_diffrn_reflns_av_sigmaI/netI 0.0635
_diffrn_reflns_limit_h_max 15
_diffrn_reflns_limit_h_min -15
_diffrn_reflns_limit_k_max 24
_diffrn_reflns_limit_k_min -24
_diffrn_reflns_limit_l_max 16
_diffrn_reflns_limit_l_min -10
_diffrn_reflns_number 23928
_diffrn_reflns_theta_full 25.00
_diffrn_reflns_theta_max 26.51
_diffrn_reflns_theta_min 2.91
_exptl_absorpt_coefficient_mu 0.141
_exptl_absorpt_correction_T_max 0.9861
_exptl_absorpt_correction_T_min 0.9751
_exptl_absorpt_correction_type multi-scan
_exptl_absorpt_process_details '(<i>SADABS</i>; Sheldrick, 2004)'
_exptl_crystal_colour colourless
_exptl_crystal_density_diffrn 1.313
_exptl_crystal_density_method 'not measured'
_exptl_crystal_description block
_exptl_crystal_F_000 1248
_exptl_crystal_size_max 0.18
_exptl_crystal_size_mid 0.12
_exptl_crystal_size_min 0.10
_refine_diff_density_max 0.281
_refine_diff_density_min -0.386
_refine_ls_extinction_method none
_refine_ls_goodness_of_fit_ref 1.009
_refine_ls_hydrogen_treatment mixed
_refine_ls_matrix_type full
_refine_ls_number_parameters 391
_refine_ls_number_reflns 6199
_refine_ls_number_restraints 1
_refine_ls_restrained_S_all 1.009
_refine_ls_R_factor_all 0.0781
_refine_ls_R_factor_gt 0.0439
_refine_ls_shift/su_max 0.001
_refine_ls_shift/su_mean 0.000
_refine_ls_structure_factor_coef Fsqd
_refine_ls_weighting_details 'calc w=1/[\s^2^(Fo^2^)+(0.0493P)^2^+0.6985P] where P=(Fo^2^+2Fc^2^)/3'
_refine_ls_weighting_scheme calc
_refine_ls_wR_factor_gt 0.0965
_refine_ls_wR_factor_ref 0.1114
_reflns_number_gt 4332
_reflns_number_total 6199
_reflns_threshold_expression I>2\s(I)
_cod_data_source_file sj5269.cif
_cod_data_source_block I
_cod_original_sg_symbol_H-M 'P 21/c'
_cod_database_code 2236622
_cod_database_fobs_code 2236622

loop_
_symmetry_equiv_pos_as_xyz
'x, y, z'
'-x, y+1/2, -z+1/2'
'-x, -y, -z'
'x, -y-1/2, z-1/2'

loop_
_atom_site_type_symbol
_atom_site_label
_atom_site_fract_x
_atom_site_fract_y
_atom_site_fract_z
_atom_site_U_iso_or_equiv
_atom_site_adp_type
_atom_site_calc_flag
_atom_site_refinement_flags
_atom_site_occupancy
_atom_site_symmetry_multiplicity
P P1 0.59266(4) 0.54027(3) 0.16718(4) 0.01441(13) Uani d . 1 1
F F1 0.85267(11) 0.58682(6) -0.04221(9) 0.0281(3) Uani d . 1 1
F F2 0.78767(12) 0.36483(7) 0.05916(11) 0.0416(4) Uani d . 1 1
O O1 0.84569(11) 0.52129(7) 0.18588(11) 0.0207(3) Uani d . 1 1
O O2 0.47271(11) 0.53813(7) 0.10611(10) 0.0172(3) Uani d . 1 1
N N1 0.66497(13) 0.50969(8) 0.08388(13) 0.0156(4) Uani d D 1 1
H H1N 0.6240(16) 0.4957(10) 0.0232(13) 0.019 Uiso d D 1 1
N N2 0.62881(13) 0.61912(8) 0.20347(12) 0.0155(4) Uani d . 1 1
N N3 0.63429(13) 0.49405(8) 0.27580(12) 0.0149(4) Uani d . 1 1
C C1 0.85840(17) 0.51846(10) -0.05653(16) 0.0185(4) Uani d . 1 1
C C2 0.90366(17) 0.49400(11) -0.13495(16) 0.0226(5) Uani d . 1 1
H H2A 0.9310 0.5245 -0.1792 0.027 Uiso calc R 1 1
C C3 0.90846(17) 0.42409(12) -0.14784(16) 0.0244(5) Uani d . 1 1
H H3A 0.9400 0.4062 -0.2014 0.029 Uiso calc R 1 1
C C4 0.86834(19) 0.37989(12) -0.08434(18) 0.0288(5) Uani d . 1 1
H H4A 0.8703 0.3317 -0.0941 0.035 Uiso calc R 1 1
C C5 0.82520(18) 0.40748(11) -0.00619(17) 0.0238(5) Uani d . 1 1
C C6 0.81866(16) 0.47654(10) 0.01110(15) 0.0157(4) Uani d . 1 1
C C7 0.77876(17) 0.50491(10) 0.10290(16) 0.0166(4) Uani d . 1 1
C C8 0.72603(16) 0.63857(10) 0.29096(15) 0.0173(4) Uani d . 1 1
H H8A 0.7710 0.5970 0.3171 0.021 Uiso calc R 1 1
H H8B 0.6984 0.6567 0.3504 0.021 Uiso calc R 1 1
C C9 0.80209(16) 0.69147(10) 0.26126(16) 0.0171(4) Uani d . 1 1
C C10 0.84585(16) 0.74433(10) 0.33157(16) 0.0202(5) Uani d . 1 1
H H10A 0.8213 0.7496 0.3944 0.024 Uiso calc R 1 1
C C11 0.92460(18) 0.78945(11) 0.31167(18) 0.0253(5) Uani d . 1 1
H H11A 0.9546 0.8247 0.3614 0.030 Uiso calc R 1 1
C C12 0.95970(18) 0.78337(11) 0.21971(18) 0.0266(5) Uani d . 1 1
H H12A 1.0141 0.8141 0.2061 0.032 Uiso calc R 1 1
C C13 0.91462(17) 0.73200(11) 0.14762(17) 0.0238(5) Uani d . 1 1
H H13A 0.9376 0.7279 0.0837 0.029 Uiso calc R 1 1
C C14 0.83644(17) 0.68657(10) 0.16778(16) 0.0200(5) Uani d . 1 1
H H14A 0.8059 0.6517 0.1174 0.024 Uiso calc R 1 1
C C15 0.55331(17) 0.67630(10) 0.15645(15) 0.0173(4) Uani d . 1 1
H H15A 0.4978 0.6601 0.0912 0.021 Uiso calc R 1 1
H H15B 0.5982 0.7133 0.1356 0.021 Uiso calc R 1 1
C C16 0.49147(17) 0.70473(10) 0.23293(15) 0.0187(4) Uani d . 1 1
C C17 0.39712(17) 0.67077(11) 0.24741(16) 0.0233(5) Uani d . 1 1
H H17A 0.3712 0.6300 0.2086 0.028 Uiso calc R 1 1
C C18 0.34077(19) 0.69638(12) 0.31862(17) 0.0289(5) Uani d . 1 1
H H18A 0.2757 0.6735 0.3275 0.035 Uiso calc R 1 1
C C19 0.3792(2) 0.75492(12) 0.37635(17) 0.0314(6) Uani d . 1 1
H H19A 0.3412 0.7719 0.4258 0.038 Uiso calc R 1 1
C C20 0.4724(2) 0.78869(12) 0.36247(17) 0.0298(6) Uani d . 1 1
H H20A 0.4986 0.8290 0.4024 0.036 Uiso calc R 1 1
C C21 0.52835(19) 0.76405(10) 0.29027(16) 0.0227(5) Uani d . 1 1
H H21A 0.5920 0.7879 0.2802 0.027 Uiso calc R 1 1
C C22 0.67520(17) 0.42326(10) 0.27705(16) 0.0190(4) Uani d . 1 1
H H22A 0.7078 0.4168 0.2159 0.023 Uiso calc R 1 1
H H22B 0.6104 0.3916 0.2675 0.023 Uiso calc R 1 1
C C23 0.76288(17) 0.40440(10) 0.37836(16) 0.0191(5) Uani d . 1 1
C C24 0.77030(18) 0.33680(11) 0.41232(16) 0.0231(5) Uani d . 1 1
H H24A 0.7203 0.3035 0.3721 0.028 Uiso calc R 1 1
C C25 0.84993(19) 0.31741(11) 0.50427(17) 0.0263(5) Uani d . 1 1
H H25A 0.8552 0.2707 0.5258 0.032 Uiso calc R 1 1
C C26 0.92163(18) 0.36505(12) 0.56484(18) 0.0284(5) Uani d . 1 1
H H26A 0.9759 0.3514 0.6281 0.034 Uiso calc R 1 1
C C27 0.91417(19) 0.43264(12) 0.53319(19) 0.0330(6) Uani d . 1 1
H H27A 0.9623 0.4660 0.5754 0.040 Uiso calc R 1 1
C C28 0.83611(18) 0.45199(11) 0.43947(18) 0.0297(5) Uani d . 1 1
H H28A 0.8328 0.4984 0.4169 0.036 Uiso calc R 1 1
C C29 0.57861(17) 0.50956(10) 0.36177(15) 0.0169(4) Uani d . 1 1
H H29A 0.5423 0.5551 0.3480 0.020 Uiso calc R 1 1
H H29B 0.6370 0.5121 0.4307 0.020 Uiso calc R 1 1
C C30 0.49109(16) 0.45744(10) 0.37099(15) 0.0162(4) Uani d . 1 1
C C31 0.38563(18) 0.45573(11) 0.29768(17) 0.0235(5) Uani d . 1 1
H H31A 0.3682 0.4874 0.2402 0.028 Uiso calc R 1 1
C C32 0.30626(18) 0.40808(11) 0.30833(18) 0.0265(5) Uani d . 1 1
H H32A 0.2345 0.4073 0.2579 0.032 Uiso calc R 1 1
C C33 0.33008(18) 0.36155(11) 0.39148(16) 0.0215(5) Uani d . 1 1
H H33A 0.2748 0.3293 0.3987 0.026 Uiso calc R 1 1
C C34 0.43417(17) 0.36235(10) 0.46344(16) 0.0193(4) Uani d . 1 1
H H34A 0.4515 0.3303 0.5204 0.023 Uiso calc R 1 1
C C35 0.51438(17) 0.41011(10) 0.45299(15) 0.0184(4) Uani d . 1 1
H H35A 0.5864 0.4102 0.5030 0.022 Uiso calc R 1 1

loop_
_atom_site_aniso_label
_atom_site_aniso_U_11
_atom_site_aniso_U_22
_atom_site_aniso_U_33
_atom_site_aniso_U_12
_atom_site_aniso_U_13
_atom_site_aniso_U_23
P1 0.0122(3) 0.0172(3) 0.0140(3) 0.0008(2) 0.0036(2) -0.0007(2)
F1 0.0412(8) 0.0198(6) 0.0268(7) 0.0001(6) 0.0154(6) 0.0029(5)
F2 0.0616(10) 0.0199(7) 0.0603(9) -0.0026(6) 0.0459(8) 0.0008(6)
O1 0.0142(7) 0.0271(8) 0.0198(8) -0.0020(6) 0.0027(6) -0.0038(6)
O2 0.0133(7) 0.0224(7) 0.0157(7) 0.0004(6) 0.0034(6) -0.0037(6)
N1 0.0120(9) 0.0202(9) 0.0142(9) 0.0008(7) 0.0028(7) -0.0015(7)
N2 0.0139(9) 0.0181(9) 0.0135(8) 0.0035(7) 0.0018(7) 0.0007(7)
N3 0.0147(9) 0.0157(8) 0.0154(9) 0.0019(7) 0.0060(7) -0.0011(7)
C1 0.0162(11) 0.0189(11) 0.0192(11) 0.0005(8) 0.0025(9) 0.0006(8)
C2 0.0170(11) 0.0335(13) 0.0169(11) 0.0037(9) 0.0039(9) 0.0060(9)
C3 0.0177(11) 0.0370(13) 0.0204(11) 0.0052(10) 0.0083(9) -0.0036(10)
C4 0.0289(13) 0.0242(12) 0.0370(13) 0.0029(10) 0.0152(11) -0.0055(10)
C5 0.0222(12) 0.0226(12) 0.0314(13) -0.0013(9) 0.0157(10) 0.0010(9)
C6 0.0098(10) 0.0202(11) 0.0170(10) 0.0014(8) 0.0033(8) -0.0012(8)
C7 0.0162(10) 0.0148(10) 0.0201(11) 0.0005(8) 0.0072(9) 0.0030(8)
C8 0.0189(11) 0.0177(10) 0.0131(10) 0.0012(8) 0.0002(8) -0.0017(8)
C9 0.0134(10) 0.0158(10) 0.0202(11) 0.0049(8) 0.0011(8) 0.0005(8)
C10 0.0177(11) 0.0188(11) 0.0219(11) 0.0050(8) 0.0014(9) -0.0027(8)
C11 0.0205(12) 0.0184(11) 0.0322(13) 0.0002(9) -0.0014(10) -0.0043(9)
C12 0.0164(11) 0.0210(11) 0.0418(14) -0.0001(9) 0.0066(10) 0.0042(10)
C13 0.0200(11) 0.0235(12) 0.0290(12) 0.0066(9) 0.0086(10) 0.0033(9)
C14 0.0209(11) 0.0172(10) 0.0213(11) 0.0026(9) 0.0043(9) -0.0004(8)
C15 0.0180(11) 0.0176(10) 0.0161(10) 0.0042(8) 0.0042(8) 0.0027(8)
C16 0.0194(11) 0.0202(11) 0.0153(11) 0.0084(8) 0.0026(9) 0.0062(8)
C17 0.0210(12) 0.0259(12) 0.0224(12) 0.0069(9) 0.0051(9) 0.0043(9)
C18 0.0230(12) 0.0399(14) 0.0265(13) 0.0113(10) 0.0115(10) 0.0094(10)
C19 0.0372(14) 0.0391(14) 0.0216(12) 0.0224(12) 0.0141(11) 0.0070(10)
C20 0.0453(15) 0.0234(12) 0.0193(12) 0.0135(11) 0.0063(11) 0.0026(9)
C21 0.0293(12) 0.0200(11) 0.0189(11) 0.0078(9) 0.0065(9) 0.0046(9)
C22 0.0185(11) 0.0183(10) 0.0220(11) 0.0013(8) 0.0085(9) 0.0002(9)
C23 0.0158(11) 0.0216(11) 0.0223(11) 0.0031(8) 0.0093(9) 0.0028(8)
C24 0.0275(12) 0.0204(11) 0.0235(12) 0.0035(9) 0.0104(10) -0.0012(9)
C25 0.0343(13) 0.0200(11) 0.0268(12) 0.0101(10) 0.0118(10) 0.0066(9)
C26 0.0221(12) 0.0338(13) 0.0289(13) 0.0105(10) 0.0060(10) 0.0104(10)
C27 0.0229(13) 0.0334(13) 0.0374(14) -0.0028(10) -0.0009(11) 0.0072(11)
C28 0.0225(12) 0.0242(12) 0.0383(14) -0.0030(9) 0.0009(10) 0.0122(10)
C29 0.0196(11) 0.0174(10) 0.0143(10) 0.0002(8) 0.0057(8) -0.0004(8)
C30 0.0175(11) 0.0174(10) 0.0151(10) 0.0003(8) 0.0068(8) -0.0030(8)
C31 0.0225(12) 0.0221(11) 0.0235(11) -0.0005(9) 0.0016(9) 0.0083(9)
C32 0.0187(11) 0.0280(12) 0.0290(12) -0.0033(9) -0.0003(10) 0.0050(10)
C33 0.0222(11) 0.0184(11) 0.0261(12) -0.0045(9) 0.0101(9) -0.0004(9)
C34 0.0239(12) 0.0180(10) 0.0184(11) 0.0030(9) 0.0097(9) 0.0035(8)
C35 0.0196(11) 0.0218(11) 0.0140(10) 0.0022(8) 0.0051(8) -0.0003(8)

loop_
_atom_type_symbol
_atom_type_description
_atom_type_scat_dispersion_real
_atom_type_scat_dispersion_imag
_atom_type_scat_source
C C 0.0033 0.0016 'International Tables Vol C Tables 4.2.6.8 and 6.1.1.4'
H H 0.0000 0.0000 'International Tables Vol C Tables 4.2.6.8 and 6.1.1.4'
N N 0.0061 0.0033 'International Tables Vol C Tables 4.2.6.8 and 6.1.1.4'
O O 0.0106 0.0060 'International Tables Vol C Tables 4.2.6.8 and 6.1.1.4'
F F 0.0171 0.0103 'International Tables Vol C Tables 4.2.6.8 and 6.1.1.4'
P P 0.1023 0.0942 'International Tables Vol C Tables 4.2.6.8 and 6.1.1.4'

loop_
_geom_angle_atom_site_label_1
_geom_angle_atom_site_label_2
_geom_angle_atom_site_label_3
_geom_angle
O2 P1 N2 109.73(8)
O2 P1 N3 119.07(8)
N2 P1 N3 105.64(8)
O2 P1 N1 105.49(8)
N2 P1 N1 111.66(8)
N3 P1 N1 105.23(8)
C7 N1 P1 127.05(14)
C7 N1 H1N 118.0(14)
P1 N1 H1N 115.0(14)
C8 N2 C15 114.85(15)
C8 N2 P1 124.82(13)
C15 N2 P1 119.87(13)
C22 N3 C29 114.04(15)
C22 N3 P1 123.66(13)
C29 N3 P1 115.78(12)
F1 C1 C2 119.50(18)
F1 C1 C6 117.12(17)
C2 C1 C6 123.38(19)
C1 C2 C3 118.3(2)
C1 C2 H2A 120.8
C3 C2 H2A 120.8
C4 C3 C2 121.0(2)
C4 C3 H3A 119.5
C2 C3 H3A 119.5
C3 C4 C5 118.0(2)
C3 C4 H4A 121.0
C5 C4 H4A 121.0
F2 C5 C6 117.08(18)
F2 C5 C4 119.10(19)
C6 C5 C4 123.8(2)
C5 C6 C1 115.49(18)
C5 C6 C7 122.33(18)
C1 C6 C7 122.03(18)
O1 C7 N1 124.51(18)
O1 C7 C6 120.86(17)
N1 C7 C6 114.63(17)
N2 C8 C9 114.30(16)
N2 C8 H8A 108.7
C9 C8 H8A 108.7
N2 C8 H8B 108.7
C9 C8 H8B 108.7
H8A C8 H8B 107.6
C10 C9 C14 118.14(19)
C10 C9 C8 119.78(18)
C14 C9 C8 121.94(17)
C11 C10 C9 121.1(2)
C11 C10 H10A 119.4
C9 C10 H10A 119.4
C12 C11 C10 120.2(2)
C12 C11 H11A 119.9
C10 C11 H11A 119.9
C11 C12 C13 119.2(2)
C11 C12 H12A 120.4
C13 C12 H12A 120.4
C14 C13 C12 120.6(2)
C14 C13 H13A 119.7
C12 C13 H13A 119.7
C13 C14 C9 120.63(19)
C13 C14 H14A 119.7
C9 C14 H14A 119.7
N2 C15 C16 112.12(15)
N2 C15 H15A 109.2
C16 C15 H15A 109.2
N2 C15 H15B 109.2
C16 C15 H15B 109.2
H15A C15 H15B 107.9
C21 C16 C17 119.32(19)
C21 C16 C15 120.73(19)
C17 C16 C15 119.94(18)
C18 C17 C16 120.1(2)
C18 C17 H17A 120.0
C16 C17 H17A 120.0
C19 C18 C17 120.1(2)
C19 C18 H18A 120.0
C17 C18 H18A 120.0
C20 C19 C18 120.1(2)
C20 C19 H19A 119.9
C18 C19 H19A 119.9
C19 C20 C21 120.2(2)
C19 C20 H20A 119.9
C21 C20 H20A 119.9
C16 C21 C20 120.1(2)
C16 C21 H21A 119.9
C20 C21 H21A 119.9
N3 C22 C23 113.71(16)
N3 C22 H22A 108.8
C23 C22 H22A 108.8
N3 C22 H22B 108.8
C23 C22 H22B 108.8
H22A C22 H22B 107.7
C24 C23 C28 118.44(19)
C24 C23 C22 118.76(18)
C28 C23 C22 122.79(18)
C25 C24 C23 120.5(2)
C25 C24 H24A 119.8
C23 C24 H24A 119.8
C26 C25 C24 120.7(2)
C26 C25 H25A 119.7
C24 C25 H25A 119.7
C25 C26 C27 119.6(2)
C25 C26 H26A 120.2
C27 C26 H26A 120.2
C26 C27 C28 119.9(2)
C26 C27 H27A 120.1
C28 C27 H27A 120.1
C23 C28 C27 120.9(2)
C23 C28 H28A 119.5
C27 C28 H28A 119.5
N3 C29 C30 113.79(15)
N3 C29 H29A 108.8
C30 C29 H29A 108.8
N3 C29 H29B 108.8
C30 C29 H29B 108.8
H29A C29 H29B 107.7
C35 C30 C31 118.50(19)
C35 C30 C29 120.37(18)
C31 C30 C29 121.12(18)
C32 C31 C30 120.18(19)
C32 C31 H31A 119.9
C30 C31 H31A 119.9
C31 C32 C33 120.8(2)
C31 C32 H32A 119.6
C33 C32 H32A 119.6
C34 C33 C32 119.5(2)
C34 C33 H33A 120.3
C32 C33 H33A 120.3
C33 C34 C35 119.98(19)
C33 C34 H34A 120.0
C35 C34 H34A 120.0
C30 C35 C34 121.09(19)
C30 C35 H35A 119.5
C34 C35 H35A 119.5

loop_
_geom_bond_atom_site_label_1
_geom_bond_atom_site_label_2
_geom_bond_distance
P1 O2 1.4794(14)
P1 N2 1.6358(17)
P1 N3 1.6395(16)
P1 N1 1.6841(17)
F1 C1 1.351(2)
F2 C5 1.356(2)
O1 C7 1.214(2)
N1 C7 1.359(2)
N1 H1N 0.860(15)
N2 C8 1.465(2)
N2 C15 1.476(2)
N3 C22 1.469(2)
N3 C29 1.490(2)
C1 C2 1.372(3)
C1 C6 1.383(3)
C2 C3 1.377(3)
C2 H2A 0.9500
C3 C4 1.374(3)
C3 H3A 0.9500
C4 C5 1.376(3)
C4 H4A 0.9500
C5 C6 1.372(3)
C6 C7 1.512(3)
C8 C9 1.511(3)
C8 H8A 0.9900
C8 H8B 0.9900
C9 C10 1.389(3)
C9 C14 1.393(3)
C10 C11 1.384(3)
C10 H10A 0.9500
C11 C12 1.381(3)
C11 H11A 0.9500
C12 C13 1.384(3)
C12 H12A 0.9500
C13 C14 1.384(3)
C13 H13A 0.9500
C14 H14A 0.9500
C15 C16 1.510(3)
C15 H15A 0.9900
C15 H15B 0.9900
C16 C21 1.386(3)
C16 C17 1.393(3)
C17 C18 1.390(3)
C17 H17A 0.9500
C18 C19 1.380(3)
C18 H18A 0.9500
C19 C20 1.376(3)
C19 H19A 0.9500
C20 C21 1.390(3)
C20 H20A 0.9500
C21 H21A 0.9500
C22 C23 1.510(3)
C22 H22A 0.9900
C22 H22B 0.9900
C23 C24 1.386(3)
C23 C28 1.387(3)
C24 C25 1.382(3)
C24 H24A 0.9500
C25 C26 1.376(3)
C25 H25A 0.9500
C26 C27 1.377(3)
C26 H26A 0.9500
C27 C28 1.389(3)
C27 H27A 0.9500
C28 H28A 0.9500
C29 C30 1.509(3)
C29 H29A 0.9900
C29 H29B 0.9900
C30 C35 1.382(3)
C30 C31 1.392(3)
C31 C32 1.382(3)
C31 H31A 0.9500
C32 C33 1.383(3)
C32 H32A 0.9500
C33 C34 1.371(3)
C33 H33A 0.9500
C34 C35 1.390(3)
C34 H34A 0.9500
C35 H35A 0.9500

loop_
_geom_hbond_atom_site_label_D
_geom_hbond_atom_site_label_H
_geom_hbond_atom_site_label_A
_geom_hbond_site_symmetry_A
_geom_hbond_distance_DH
_geom_hbond_distance_HA
_geom_hbond_distance_DA
_geom_hbond_angle_DHA
N1 H1N O2 3_665 0.860(15) 1.902(15) 2.761(2) 176(2)

loop_
_geom_torsion_atom_site_label_1
_geom_torsion_atom_site_label_2
_geom_torsion_atom_site_label_3
_geom_torsion_atom_site_label_4
_geom_torsion
O2 P1 N1 C7 176.64(16)
N2 P1 N1 C7 57.50(19)
N3 P1 N1 C7 -56.63(18)
O2 P1 N2 C8 159.51(15)
N3 P1 N2 C8 29.97(18)
N1 P1 N2 C8 -83.90(17)
O2 P1 N2 C15 -12.28(17)
N3 P1 N2 C15 -141.81(14)
N1 P1 N2 C15 104.31(15)
O2 P1 N3 C22 90.02(16)
N2 P1 N3 C22 -146.14(15)
N1 P1 N3 C22 -27.88(17)
O2 P1 N3 C29 -59.88(15)
N2 P1 N3 C29 63.95(15)
N1 P1 N3 C29 -177.79(13)
F1 C1 C2 C3 -179.99(17)
C6 C1 C2 C3 0.8(3)
C1 C2 C3 C4 0.4(3)
C2 C3 C4 C5 -1.2(3)
C3 C4 C5 F2 -178.4(2)
C3 C4 C5 C6 0.8(3)
F2 C5 C6 C1 179.56(18)
C4 C5 C6 C1 0.3(3)
F2 C5 C6 C7 3.9(3)
C4 C5 C6 C7 -175.3(2)
F1 C1 C6 C5 179.63(17)
C2 C1 C6 C5 -1.2(3)
F1 C1 C6 C7 -4.7(3)
C2 C1 C6 C7 174.50(18)
P1 N1 C7 O1 1.6(3)
P1 N1 C7 C6 -178.72(14)
C5 C6 C7 O1 95.9(2)
C1 C6 C7 O1 -79.5(3)
C5 C6 C7 N1 -83.8(2)
C1 C6 C7 N1 100.8(2)
C15 N2 C8 C9 -58.6(2)
P1 N2 C8 C9 129.21(16)
N2 C8 C9 C10 138.58(18)
N2 C8 C9 C14 -45.8(2)
C14 C9 C10 C11 -2.4(3)
C8 C9 C10 C11 173.37(18)
C9 C10 C11 C12 1.2(3)
C10 C11 C12 C13 0.4(3)
C11 C12 C13 C14 -0.9(3)
C12 C13 C14 C9 -0.3(3)
C10 C9 C14 C13 2.0(3)
C8 C9 C14 C13 -173.73(19)
C8 N2 C15 C16 -68.0(2)
P1 N2 C15 C16 104.57(17)
N2 C15 C16 C21 99.8(2)
N2 C15 C16 C17 -79.4(2)
C21 C16 C17 C18 0.1(3)
C15 C16 C17 C18 179.28(18)
C16 C17 C18 C19 -1.0(3)
C17 C18 C19 C20 1.0(3)
C18 C19 C20 C21 0.0(3)
C17 C16 C21 C20 0.9(3)
C15 C16 C21 C20 -178.33(18)
C19 C20 C21 C16 -0.9(3)
C29 N3 C22 C23 -61.0(2)
P1 N3 C22 C23 148.61(14)
N3 C22 C23 C24 150.43(18)
N3 C22 C23 C28 -29.2(3)
C28 C23 C24 C25 -0.8(3)
C22 C23 C24 C25 179.58(18)
C23 C24 C25 C26 1.3(3)
C24 C25 C26 C27 -0.3(3)
C25 C26 C27 C28 -1.3(4)
C24 C23 C28 C27 -0.8(3)
C22 C23 C28 C27 178.8(2)
C26 C27 C28 C23 1.8(4)
C22 N3 C29 C30 -48.9(2)
P1 N3 C29 C30 103.88(17)
N3 C29 C30 C35 104.5(2)
N3 C29 C30 C31 -75.5(2)
C35 C30 C31 C32 0.8(3)
C29 C30 C31 C32 -179.23(19)
C30 C31 C32 C33 0.0(3)
C31 C32 C33 C34 -0.7(3)
C32 C33 C34 C35 0.6(3)
C31 C30 C35 C34 -0.9(3)
C29 C30 C35 C34 179.13(18)
C33 C34 C35 C30 0.2(3)

loop_
_cod_related_entry_id
_cod_related_entry_database
_cod_related_entry_code
1 ChemSpider 30658168
